data_4085993
loop_
_publ_author_name
'Dub, Pavel A.'
'Scott, Brian L.'
'Gordon, John C.'

_publ_section_title
;
 Air-Stable NNS (ENENES) Ligands and Their Well-Defined Ruthenium and
 Iridium Complexes for Molecular Catalysis
;
_journal_issue 18
_journal_name_full Organometallics
_journal_page_first 4464
_journal_paper_doi 10.1021/acs.organomet.5b00432
_journal_volume 34
_journal_year 2015
_chemical_formula_sum 'C32 H37 Cl2 N2 P Ru S'
_chemical_formula_weight 684.64
_chemical_name_systematic
; 
 ? 
;
_space_group_IT_number 14
_symmetry_cell_setting monoclinic
_symmetry_space_group_name_Hall '-P 2ybc'
_symmetry_space_group_name_H-M 'P 1 21/c 1'
_atom_sites_solution_hydrogens geom
_atom_sites_solution_primary direct
_atom_sites_solution_secondary difmap
_audit_creation_method SHELXL-97
_cell_angle_alpha 90.00
_cell_angle_beta 100.8621(12)
_cell_angle_gamma 90.00
_cell_formula_units_Z 4
_cell_length_a 12.3957(9)
_cell_length_b 10.2189(7)
_cell_length_c 24.5583(17)
_cell_measurement_temperature 100(1)
_cell_volume 3055.1(4)
_computing_cell_refinement 'SAINT+, v. 7.66a (Bruker AXS, 2009)'
_computing_data_collection 'APEX II, v. 7.0 (Bruker AXS, 2009)'
_computing_data_reduction 'SAINT+, v. 7.66a (Bruker AXS, 2009)'
_computing_molecular_graphics 'SHELXTL, v. 6.14, (Bruker AXS, 2000)'
_computing_publication_material 'SHELXTL, v. 6.14, (Bruker AXS, 2000)'
_computing_structure_refinement 'SHELXL-97 (Sheldrick, 1997)'
_computing_structure_solution 'SHELXS-97 (Sheldrick, 1990)'
_diffrn_ambient_temperature 100(1)
_diffrn_measured_fraction_theta_full 0.998
_diffrn_measured_fraction_theta_max 0.949
_diffrn_measurement_device_type 'Bruker D8 Quest with CMOS detector'
_diffrn_measurement_method '\w scans'
_diffrn_radiation_monochromator graphite
_diffrn_radiation_source 'fine-focus sealed tube'
_diffrn_radiation_type MoK\a
_diffrn_radiation_wavelength 0.71073
_diffrn_reflns_av_R_equivalents 0.0217
_diffrn_reflns_av_sigmaI/netI 0.0180
_diffrn_reflns_limit_h_max 20
_diffrn_reflns_limit_h_min -20
_diffrn_reflns_limit_k_max 16
_diffrn_reflns_limit_k_min -16
_diffrn_reflns_limit_l_max 39
_diffrn_reflns_limit_l_min -38
_diffrn_reflns_number 70925
_diffrn_reflns_theta_full 25.00
_diffrn_reflns_theta_max 35.39
_diffrn_reflns_theta_min 2.16
_diffrn_standards_decay_% 0
_diffrn_standards_interval_count 0
_diffrn_standards_interval_time 0
_diffrn_standards_number 0
_exptl_absorpt_coefficient_mu 0.834
_exptl_absorpt_correction_T_max 0.8510
_exptl_absorpt_correction_T_min 0.7315
_exptl_absorpt_correction_type multi-scan
_exptl_absorpt_process_details 'SADABS v. 2.03 (Sheldrick, 2008)'
_exptl_crystal_colour orange
_exptl_crystal_density_diffrn 1.488
_exptl_crystal_density_method 'not measured'
_exptl_crystal_description block
_exptl_crystal_F_000 1408
_exptl_crystal_size_max 0.40
_exptl_crystal_size_mid 0.20
_exptl_crystal_size_min 0.20
_refine_diff_density_max 0.777
_refine_diff_density_min -1.683
_refine_diff_density_rms 0.253
_refine_ls_extinction_method none
_refine_ls_goodness_of_fit_ref 1.437
_refine_ls_hydrogen_treatment constr
_refine_ls_matrix_type full
_refine_ls_number_parameters 352
_refine_ls_number_reflns 13131
_refine_ls_number_restraints 0
_refine_ls_restrained_S_all 1.437
_refine_ls_R_factor_all 0.0311
_refine_ls_R_factor_gt 0.0239
_refine_ls_shift/su_max 0.001
_refine_ls_shift/su_mean 0.000
_refine_ls_structure_factor_coef Fsqd
_refine_ls_weighting_details 'calc w=1/[\s^2^(Fo^2^)+(0.0416P)^2^+0.0000P] where P=(Fo^2^+2Fc^2^)/3'
_refine_ls_weighting_scheme calc
_refine_ls_wR_factor_gt 0.0728
_refine_ls_wR_factor_ref 0.0813
_reflns_number_gt 11680
_reflns_number_total 13131
_reflns_threshold_expression >2sigma(I)
_cod_data_source_file om5b00432_si_002.cif
_cod_data_source_block dq0035
_cod_depositor_comments 'Adding full bibliography for 4085982--4085994.cif.'
_cod_original_sg_symbol_H-M 'P 21/c'
_cod_database_code 4085993

loop_
_symmetry_equiv_pos_as_xyz
'x, y, z'
'-x, y+1/2, -z+1/2'
'-x, -y, -z'
'x, -y-1/2, z-1/2'

loop_
_atom_site_label
_atom_site_type_symbol
_atom_site_fract_x
_atom_site_fract_y
_atom_site_fract_z
_atom_site_U_iso_or_equiv
_atom_site_adp_type
_atom_site_occupancy
_atom_site_symmetry_multiplicity
_atom_site_calc_flag
_atom_site_refinement_flags
Ru1 Ru 0.151407(6) 0.681324(8) 0.106602(3) 0.00859(3) Uani 1 1 d .
Cl1 Cl 0.08959(2) 0.83291(2) 0.170507(11) 0.01350(5) Uani 1 1 d .
Cl2 Cl 0.17150(2) 0.51306(2) 0.038143(10) 0.01238(5) Uani 1 1 d .
S1 S 0.09332(2) 0.83822(2) 0.039349(11) 0.00996(5) Uani 1 1 d .
P1 P 0.32828(2) 0.76577(3) 0.131149(11) 0.00912(5) Uani 1 1 d .
N1 N -0.01544(7) 0.61701(9) 0.08542(4) 0.01218(15) Uani 1 1 d .
H1 H -0.0189 0.5598 0.0568 0.015 Uiso 1 1 calc R
N2 N 0.15844(7) 0.52662(9) 0.16960(4) 0.01224(16) Uani 1 1 d .
C1 C 0.13651(9) 0.82650(10) -0.02611(5) 0.01190(18) Uani 1 1 d .
C2 C 0.23828(9) 0.77332(11) -0.02925(5) 0.01489(19) Uani 1 1 d .
H2 H 0.2830 0.7398 0.0023 0.018 Uiso 1 1 calc R
C3 C 0.27272(10) 0.77053(12) -0.07976(5) 0.0200(2) Uani 1 1 d .
H3 H 0.3413 0.7361 -0.0818 0.024 Uiso 1 1 calc R
C4 C 0.20563(12) 0.81887(12) -0.12766(6) 0.0222(3) Uani 1 1 d .
H4 H 0.2283 0.8143 -0.1616 0.027 Uiso 1 1 calc R
C5 C 0.10480(11) 0.87378(13) -0.12408(5) 0.0210(2) Uani 1 1 d .
H5 H 0.0601 0.9073 -0.1557 0.025 Uiso 1 1 calc R
C6 C 0.07037(9) 0.87890(11) -0.07348(5) 0.01593(19) Uani 1 1 d .
H6 H 0.0033 0.9172 -0.0711 0.019 Uiso 1 1 calc R
C7 C -0.05137(8) 0.79051(11) 0.01728(5) 0.01307(18) Uani 1 1 d .
H7A H -0.0956 0.8673 0.0054 0.016 Uiso 1 1 calc R
H7B H -0.0585 0.7304 -0.0138 0.016 Uiso 1 1 calc R
C8 C -0.09151(8) 0.72561(11) 0.06516(5) 0.01354(18) Uani 1 1 d .
H8A H -0.0928 0.7884 0.0946 0.016 Uiso 1 1 calc R
H8B H -0.1654 0.6922 0.0530 0.016 Uiso 1 1 calc R
C9 C -0.04164(9) 0.54184(12) 0.13264(5) 0.0166(2) Uani 1 1 d .
H9A H -0.1089 0.4925 0.1212 0.020 Uiso 1 1 calc R
H9B H -0.0513 0.6005 0.1624 0.020 Uiso 1 1 calc R
C10 C 0.05398(9) 0.45004(11) 0.15188(5) 0.0164(2) Uani 1 1 d .
H10A H 0.0395 0.3979 0.1827 0.020 Uiso 1 1 calc R
H10B H 0.0621 0.3911 0.1220 0.020 Uiso 1 1 calc R
C11 C 0.16690(9) 0.56465(11) 0.22940(4) 0.01491(19) Uani 1 1 d .
H11A H 0.0962 0.5938 0.2363 0.018 Uiso 1 1 calc R
H11B H 0.2197 0.6349 0.2391 0.018 Uiso 1 1 calc R
C12 C 0.20506(11) 0.44044(12) 0.26378(5) 0.0207(2) Uani 1 1 d .
H12A H 0.2600 0.4622 0.2961 0.025 Uiso 1 1 calc R
H12B H 0.1435 0.3983 0.2759 0.025 Uiso 1 1 calc R
C13 C 0.25403(11) 0.35034(12) 0.22424(5) 0.0205(2) Uani 1 1 d .
H13A H 0.3278 0.3229 0.2409 0.025 Uiso 1 1 calc R
H13B H 0.2086 0.2734 0.2145 0.025 Uiso 1 1 calc R
C14 C 0.25488(9) 0.43689(11) 0.17325(5) 0.01444(19) Uani 1 1 d .
H14A H 0.3226 0.4866 0.1776 0.017 Uiso 1 1 calc R
H14B H 0.2481 0.3838 0.1400 0.017 Uiso 1 1 calc R
C15 C 0.45131(9) 0.68881(10) 0.11309(4) 0.01074(17) Uani 1 1 d .
C16 C 0.44290(8) 0.57548(10) 0.08099(4) 0.01184(17) Uani 1 1 d .
H16 H 0.3747 0.5366 0.0691 0.014 Uiso 1 1 calc R
C17 C 0.53691(9) 0.51997(11) 0.06663(4) 0.01297(18) Uani 1 1 d .
H17 H 0.5307 0.4438 0.0456 0.016 Uiso 1 1 calc R
C18 C 0.63910(9) 0.57721(11) 0.08344(5) 0.01554(19) Uani 1 1 d .
H18 H 0.7009 0.5411 0.0729 0.019 Uiso 1 1 calc R
C19 C 0.64857(9) 0.68959(11) 0.11643(5) 0.0161(2) Uani 1 1 d .
H19 H 0.7170 0.7280 0.1282 0.019 Uiso 1 1 calc R
C20 C 0.55594(9) 0.74396(11) 0.13158(5) 0.01383(18) Uani 1 1 d .
H20 H 0.5630 0.8176 0.1542 0.017 Uiso 1 1 calc R
C21 C 0.38111(8) 0.78493(10) 0.20633(4) 0.01093(17) Uani 1 1 d .
C22 C 0.44524(9) 0.68528(10) 0.23528(5) 0.01309(18) Uani 1 1 d .
H22 H 0.4636 0.6129 0.2160 0.016 Uiso 1 1 calc R
C23 C 0.48206(9) 0.69232(11) 0.29239(5) 0.01498(19) Uani 1 1 d .
H23 H 0.5242 0.6249 0.3109 0.018 Uiso 1 1 calc R
C24 C 0.45561(10) 0.80045(12) 0.32159(5) 0.0162(2) Uani 1 1 d .
H24 H 0.4807 0.8062 0.3597 0.019 Uiso 1 1 calc R
C25 C 0.39163(9) 0.89984(11) 0.29370(5) 0.0163(2) Uani 1 1 d .
H25 H 0.3739 0.9722 0.3133 0.020 Uiso 1 1 calc R
C26 C 0.35359(9) 0.89222(11) 0.23643(4) 0.01364(18) Uani 1 1 d .
H26 H 0.3098 0.9588 0.2183 0.016 Uiso 1 1 calc R
C27 C 0.33921(9) 0.93306(10) 0.10360(4) 0.01226(17) Uani 1 1 d .
C28 C 0.41537(10) 0.96803(11) 0.07037(5) 0.0178(2) Uani 1 1 d .
H28 H 0.4669 0.9071 0.0635 0.021 Uiso 1 1 calc R
C29 C 0.41455(11) 1.09362(12) 0.04755(5) 0.0221(2) Uani 1 1 d .
H29 H 0.4657 1.1155 0.0258 0.027 Uiso 1 1 calc R
C30 C 0.33804(12) 1.18554(11) 0.05710(6) 0.0220(3) Uani 1 1 d .
H30 H 0.3377 1.2691 0.0420 0.026 Uiso 1 1 calc R
C31 C 0.26211(10) 1.15140(11) 0.08935(5) 0.0185(2) Uani 1 1 d .
H31 H 0.2103 1.2125 0.0957 0.022 Uiso 1 1 calc R
C32 C 0.26210(9) 1.02742(10) 0.11239(5) 0.01448(19) Uani 1 1 d .
H32 H 0.2103 1.0066 0.1339 0.017 Uiso 1 1 calc R

loop_
_atom_site_aniso_label
_atom_site_aniso_U_11
_atom_site_aniso_U_22
_atom_site_aniso_U_33
_atom_site_aniso_U_23
_atom_site_aniso_U_13
_atom_site_aniso_U_12
Ru1 0.00706(4) 0.00954(4) 0.00880(4) -0.00210(2) 0.00055(3) 0.00053(2)
Cl1 0.01254(11) 0.01458(11) 0.01360(11) -0.00381(8) 0.00303(9) 0.00225(8)
Cl2 0.01111(10) 0.01257(10) 0.01286(10) -0.00455(8) 0.00067(8) -0.00019(8)
S1 0.00804(10) 0.01074(10) 0.01060(10) -0.00185(8) 0.00045(8) 0.00072(8)
P1 0.00798(10) 0.00960(11) 0.00933(11) -0.00220(8) 0.00048(8) 0.00075(8)
N1 0.0095(4) 0.0140(4) 0.0129(4) -0.0006(3) 0.0016(3) 0.0001(3)
N2 0.0113(4) 0.0127(4) 0.0125(4) -0.0021(3) 0.0017(3) -0.0001(3)
C1 0.0119(4) 0.0119(4) 0.0118(4) -0.0012(3) 0.0022(3) 0.0011(3)
C2 0.0138(4) 0.0165(5) 0.0148(5) 0.0017(4) 0.0036(4) 0.0041(4)
C3 0.0204(5) 0.0218(6) 0.0200(5) 0.0044(4) 0.0099(4) 0.0082(4)
C4 0.0281(6) 0.0244(6) 0.0167(5) 0.0052(4) 0.0104(5) 0.0090(5)
C5 0.0252(6) 0.0233(6) 0.0144(5) 0.0054(4) 0.0034(4) 0.0077(5)
C6 0.0159(5) 0.0167(5) 0.0151(5) 0.0015(4) 0.0025(4) 0.0050(4)
C7 0.0091(4) 0.0154(4) 0.0134(4) -0.0014(4) -0.0011(3) 0.0003(3)
C8 0.0078(4) 0.0173(5) 0.0151(4) -0.0009(4) 0.0010(3) 0.0010(3)
C9 0.0109(4) 0.0199(5) 0.0188(5) 0.0033(4) 0.0024(4) -0.0019(4)
C10 0.0142(5) 0.0153(5) 0.0189(5) 0.0022(4) 0.0011(4) -0.0028(4)
C11 0.0167(5) 0.0170(5) 0.0113(4) -0.0005(4) 0.0034(4) 0.0031(4)
C12 0.0263(6) 0.0205(5) 0.0152(5) 0.0040(4) 0.0037(4) 0.0063(5)
C13 0.0249(6) 0.0176(5) 0.0188(5) 0.0030(4) 0.0037(4) 0.0063(4)
C14 0.0147(4) 0.0136(4) 0.0147(5) -0.0015(4) 0.0019(4) 0.0031(4)
C15 0.0094(4) 0.0122(4) 0.0105(4) -0.0005(3) 0.0015(3) 0.0012(3)
C16 0.0110(4) 0.0131(4) 0.0109(4) -0.0010(3) 0.0008(3) 0.0016(3)
C17 0.0139(4) 0.0146(4) 0.0106(4) -0.0001(3) 0.0028(3) 0.0039(4)
C18 0.0122(4) 0.0200(5) 0.0155(5) 0.0022(4) 0.0054(4) 0.0037(4)
C19 0.0097(4) 0.0197(5) 0.0196(5) 0.0002(4) 0.0043(4) -0.0013(3)
C20 0.0114(4) 0.0154(5) 0.0148(4) -0.0016(4) 0.0025(3) -0.0011(3)
C21 0.0096(4) 0.0124(4) 0.0104(4) -0.0022(3) 0.0010(3) -0.0012(3)
C22 0.0114(4) 0.0146(5) 0.0128(4) -0.0011(3) 0.0012(4) 0.0005(3)
C23 0.0127(5) 0.0196(5) 0.0118(4) 0.0014(4) 0.0004(4) -0.0001(4)
C24 0.0154(5) 0.0219(5) 0.0111(4) -0.0014(4) 0.0016(4) -0.0036(4)
C25 0.0188(5) 0.0177(5) 0.0130(4) -0.0046(4) 0.0041(4) -0.0018(4)
C26 0.0143(4) 0.0138(4) 0.0126(4) -0.0028(3) 0.0020(3) -0.0001(4)
C27 0.0124(4) 0.0109(4) 0.0120(4) -0.0020(3) -0.0016(3) -0.0002(3)
C28 0.0222(5) 0.0151(5) 0.0162(5) 0.0011(4) 0.0040(4) 0.0004(4)
C29 0.0278(6) 0.0182(5) 0.0205(5) 0.0038(4) 0.0047(5) -0.0033(5)
C30 0.0281(6) 0.0129(5) 0.0209(6) 0.0023(4) -0.0059(5) -0.0031(4)
C31 0.0186(5) 0.0112(4) 0.0218(5) -0.0034(4) -0.0068(4) 0.0014(4)
C32 0.0124(4) 0.0122(4) 0.0165(5) -0.0038(4) -0.0030(4) 0.0004(3)

loop_
_atom_type_symbol
_atom_type_description
_atom_type_scat_dispersion_real
_atom_type_scat_dispersion_imag
_atom_type_scat_source
C C 0.0033 0.0016 'International Tables Vol C Tables 4.2.6.8 and 6.1.1.4'
H H 0.0000 0.0000 'International Tables Vol C Tables 4.2.6.8 and 6.1.1.4'
N N 0.0061 0.0033 'International Tables Vol C Tables 4.2.6.8 and 6.1.1.4'
S S 0.1246 0.1234 'International Tables Vol C Tables 4.2.6.8 and 6.1.1.4'
Cl Cl 0.1484 0.1585 'International Tables Vol C Tables 4.2.6.8 and 6.1.1.4'
Ru Ru -1.2594 0.8363 'International Tables Vol C Tables 4.2.6.8 and 6.1.1.4'
P P 0.1023 0.0942 'International Tables Vol C Tables 4.2.6.8 and 6.1.1.4'

loop_
_geom_angle_atom_site_label_1
_geom_angle_atom_site_label_2
_geom_angle_atom_site_label_3
_geom_angle
N1 Ru1 N2 81.88(3)
N1 Ru1 S1 83.28(3)
N2 Ru1 S1 164.44(2)
N1 Ru1 P1 175.92(3)
N2 Ru1 P1 99.99(2)
S1 Ru1 P1 94.538(10)
N1 Ru1 Cl1 86.83(3)
N2 Ru1 Cl1 88.82(2)
S1 Ru1 Cl1 85.744(11)
P1 Ru1 Cl1 89.580(10)
N1 Ru1 Cl2 80.57(3)
N2 Ru1 Cl2 89.00(3)
S1 Ru1 Cl2 93.131(10)
P1 Ru1 Cl2 103.023(9)
Cl1 Ru1 Cl2 167.397(9)
C1 S1 C7 99.07(5)
C1 S1 Ru1 119.21(4)
C7 S1 Ru1 100.45(4)
C15 P1 C21 97.59(5)
C15 P1 C27 100.67(5)
C21 P1 C27 103.32(5)
C15 P1 Ru1 124.15(3)
C21 P1 Ru1 115.90(3)
C27 P1 Ru1 112.19(3)
C9 N1 C8 115.68(8)
C9 N1 Ru1 108.33(6)
C8 N1 Ru1 112.14(7)
C14 N2 C11 101.07(8)
C14 N2 C10 109.44(8)
C11 N2 C10 108.34(9)
C14 N2 Ru1 114.05(7)
C11 N2 Ru1 119.13(7)
C10 N2 Ru1 104.60(6)
C2 C1 C6 120.02(10)
C2 C1 S1 120.26(8)
C6 C1 S1 119.58(8)
C3 C2 C1 119.59(10)
C2 C3 C4 120.77(11)
C5 C4 C3 119.35(11)
C4 C5 C6 120.27(11)
C5 C6 C1 119.96(10)
C8 C7 S1 109.42(7)
N1 C8 C7 107.93(8)
N1 C9 C10 106.97(9)
N2 C10 C9 110.36(9)
N2 C11 C12 106.18(9)
C13 C12 C11 105.18(9)
C14 C13 C12 103.51(9)
N2 C14 C13 105.90(9)
C16 C15 C20 118.75(10)
C16 C15 P1 120.91(8)
C20 C15 P1 120.34(8)
C15 C16 C17 120.15(10)
C18 C17 C16 120.77(10)
C17 C18 C19 119.46(10)
C20 C19 C18 120.06(10)
C19 C20 C15 120.75(10)
C26 C21 C22 118.22(10)
C26 C21 P1 122.30(8)
C22 C21 P1 119.35(8)
C23 C22 C21 121.38(10)
C24 C23 C22 119.75(10)
C25 C24 C23 119.73(10)
C24 C25 C26 120.57(10)
C25 C26 C21 120.33(10)
C32 C27 C28 117.80(10)
C32 C27 P1 118.63(8)
C28 C27 P1 123.37(8)
C29 C28 C27 120.70(11)
C30 C29 C28 120.49(12)
C31 C30 C29 119.13(11)
C30 C31 C32 121.05(11)
C31 C32 C27 120.83(11)

loop_
_geom_bond_atom_site_label_1
_geom_bond_atom_site_label_2
_geom_bond_distance
Ru1 N1 2.1388(9)
Ru1 N2 2.2022(9)
Ru1 S1 2.3170(3)
Ru1 P1 2.3274(3)
Ru1 Cl1 2.4296(3)
Ru1 Cl2 2.4501(3)
S1 C1 1.7916(11)
S1 C7 1.8389(11)
P1 C15 1.8428(11)
P1 C21 1.8494(10)
P1 C27 1.8529(11)
N1 C9 1.4771(14)
N1 C8 1.4804(14)
N2 C14 1.4958(14)
N2 C11 1.5035(14)
N2 C10 1.5054(15)
C1 C2 1.3890(15)
C1 C6 1.3974(15)
C2 C3 1.3862(16)
C3 C4 1.3967(18)
C4 C5 1.3879(18)
C5 C6 1.3889(16)
C7 C8 1.5134(16)
C9 C10 1.5157(16)
C11 C12 1.5483(16)
C12 C13 1.5431(17)
C13 C14 1.5347(17)
C15 C16 1.3937(14)
C15 C20 1.4086(15)
C16 C17 1.3996(14)
C17 C18 1.3856(15)
C18 C19 1.3975(17)
C19 C20 1.3880(15)
C21 C26 1.4000(15)
C21 C22 1.4005(15)
C22 C23 1.3926(16)
C23 C24 1.3896(16)
C24 C25 1.3874(17)
C25 C26 1.3987(15)
C27 C32 1.4028(15)
C27 C28 1.4054(16)
C28 C29 1.3996(17)
C29 C30 1.3858(19)
C30 C31 1.384(2)
C31 C32 1.3876(16)
